data_4030654
loop_
_publ_author_name
'Iaroshenko, Viktor O.'
'Gevorgyan, Ashot'
'Mkrtchyan, Satenik'
'Arakelyan, Knar'
'Grigoryan, Tatevik'
'Yedoyan, Julietta'
'Villinger, Alexander'
'Langer, Peter'

_publ_section_title
;
 Transition-metal-catalyzed arylation of nitroimidazoles and further
 transformations of manipulable nitro group.
;
_journal_issue 4
_journal_name_full 'The Journal of organic chemistry'
_journal_page_first 2103
_journal_page_last 2119
_journal_paper_doi 10.1021/jo5025927
_journal_volume 80
_journal_year 2015
_chemical_formula_moiety 'C12 H12 Br N3 O2'
_chemical_formula_sum 'C12 H12 Br N3 O2'
_chemical_formula_weight 310.16
_chemical_name_systematic
;
 ?
;
_space_group_IT_number 19
_symmetry_cell_setting orthorhombic
_symmetry_Int_Tables_number 19
_symmetry_space_group_name_Hall 'P 2ac 2ab'
_symmetry_space_group_name_H-M 'P 21 21 21'
_atom_sites_solution_hydrogens geom
_atom_sites_solution_primary direct
_atom_sites_solution_secondary difmap
_audit_creation_method SHELXL-97
_cell_angle_alpha 90.00
_cell_angle_beta 90.00
_cell_angle_gamma 90.00
_cell_formula_units_Z 4
_cell_length_a 7.0209(2)
_cell_length_b 7.6049(2)
_cell_length_c 23.4143(5)
_cell_measurement_reflns_used 5066
_cell_measurement_temperature 173(2)
_cell_measurement_theta_max 55.122
_cell_measurement_theta_min 5.632
_cell_volume 1250.17(6)
_computing_cell_refinement 'Bruker Apex V7.51A'
_computing_data_collection 'Bruker Apex V7.51A'
_computing_data_reduction 'Bruker SAINT'
_computing_molecular_graphics 'ORTEP-3v2.01 (Farrugia, 1997)'
_computing_publication_material SHELXL-97
_computing_structure_refinement 'SHELXL-97 (Sheldrick, 1997)'
_computing_structure_solution 'SHELXS-97 (Sheldrick, 1997)'
_diffrn_ambient_temperature 173(2)
_diffrn_measured_fraction_theta_full 0.999
_diffrn_measured_fraction_theta_max 0.999
_diffrn_measurement_device_type 'Bruker-Nonius Apex X8-CCD-diffractometer'
_diffrn_measurement_method 'phi and omega scans'
_diffrn_radiation_monochromator graphite
_diffrn_radiation_source 'sealed tube'
_diffrn_radiation_type MoK\a
_diffrn_radiation_wavelength 0.71073
_diffrn_reflns_av_R_equivalents 0.0326
_diffrn_reflns_av_sigmaI/netI 0.0488
_diffrn_reflns_limit_h_max 10
_diffrn_reflns_limit_h_min -6
_diffrn_reflns_limit_k_max 10
_diffrn_reflns_limit_k_min -11
_diffrn_reflns_limit_l_max 34
_diffrn_reflns_limit_l_min -33
_diffrn_reflns_number 16351
_diffrn_reflns_theta_full 31.50
_diffrn_reflns_theta_max 31.50
_diffrn_reflns_theta_min 2.82
_exptl_absorpt_coefficient_mu 3.286
_exptl_absorpt_correction_T_max 0.7790
_exptl_absorpt_correction_T_min 0.5741
_exptl_absorpt_correction_type multi-scan
_exptl_absorpt_process_details '(SADABS; Sheldrick, 2004)'
_exptl_crystal_colour colourless
_exptl_crystal_density_diffrn 1.648
_exptl_crystal_density_method 'not measured'
_exptl_crystal_description block
_exptl_crystal_F_000 624
_exptl_crystal_size_max 0.19
_exptl_crystal_size_mid 0.15
_exptl_crystal_size_min 0.08
_refine_diff_density_max 0.517
_refine_diff_density_min -0.984
_refine_diff_density_rms 0.072
_refine_ls_abs_structure_details 'Flack H D (1983), Acta Cryst. A39, 876-881'
_refine_ls_abs_structure_Flack -0.009(7)
_refine_ls_extinction_method none
_refine_ls_goodness_of_fit_ref 1.028
_refine_ls_hydrogen_treatment constr
_refine_ls_matrix_type full
_refine_ls_number_parameters 164
_refine_ls_number_reflns 4127
_refine_ls_number_restraints 0
_refine_ls_restrained_S_all 1.028
_refine_ls_R_factor_all 0.0450
_refine_ls_R_factor_gt 0.0322
_refine_ls_shift/su_max 0.004
_refine_ls_shift/su_mean 0.000
_refine_ls_structure_factor_coef Fsqd
_refine_ls_weighting_details 'calc w=1/[\s^2^(Fo^2^)+(0.0242P)^2^+0.0000P] where P=(Fo^2^+2Fc^2^)/3'
_refine_ls_weighting_scheme calc
_refine_ls_wR_factor_gt 0.0613
_refine_ls_wR_factor_ref 0.0645
_reflns_number_gt 3472
_reflns_number_total 4127
_reflns_threshold_expression >2\s(I)
_cod_data_source_file 10a-is_sm6002.cif
_cod_data_source_block is_sm6002
_cod_depositor_comments 'Adding full bibliography for 4030648--4030655.cif.'
_cod_database_code 4030654

loop_
_symmetry_equiv_pos_as_xyz
'x, y, z'
'-x+1/2, -y, z+1/2'
'-x, y+1/2, -z+1/2'
'x+1/2, -y+1/2, -z'

loop_
_atom_site_label
_atom_site_type_symbol
_atom_site_fract_x
_atom_site_fract_y
_atom_site_fract_z
_atom_site_U_iso_or_equiv
_atom_site_adp_type
_atom_site_occupancy
_atom_site_symmetry_multiplicity
_atom_site_calc_flag
_atom_site_refinement_flags
Br1 Br -0.23101(3) -0.05972(3) 1.003491(8) 0.03022(7) Uani 1 1 d .
N1 N 0.0207(2) 0.1024(2) 0.92634(6) 0.0184(3) Uani 1 1 d .
N2 N 0.3076(2) 0.1127(2) 0.96721(6) 0.0222(4) Uani 1 1 d .
N3 N 0.2339(3) -0.0284(2) 1.05784(6) 0.0232(4) Uani 1 1 d .
O1 O 0.1070(2) -0.0812(2) 1.08997(6) 0.0349(4) Uani 1 1 d .
O2 O 0.4013(2) -0.0260(2) 1.07098(6) 0.0333(4) Uani 1 1 d .
C1 C 0.2076(3) 0.1546(3) 0.92177(7) 0.0204(4) Uani 1 1 d .
C2 C 0.1789(3) 0.0322(2) 1.00214(8) 0.0193(3) Uani 1 1 d .
C3 C 0.0017(3) 0.0234(3) 0.97836(8) 0.0174(4) Uani 1 1 d .
C4 C 0.2845(3) 0.2521(3) 0.87171(8) 0.0300(5) Uani 1 1 d .
H4A H 0.4114 0.2977 0.8809 0.045 Uiso 1 1 calc R
H4B H 0.1995 0.3502 0.8624 0.045 Uiso 1 1 calc R
H4C H 0.2933 0.1726 0.8389 0.045 Uiso 1 1 calc R
C5 C -0.1307(3) 0.1196(3) 0.88355(8) 0.0251(5) Uani 1 1 d .
H5A H -0.1018 0.2206 0.8583 0.030 Uiso 1 1 calc R
H5B H -0.2528 0.1443 0.9031 0.030 Uiso 1 1 calc R
C6 C -0.1522(3) -0.0469(3) 0.84710(8) 0.0256(4) Uani 1 1 d .
H6A H -0.1845 -0.1471 0.8723 0.031 Uiso 1 1 calc R
H6B H -0.2590 -0.0304 0.8200 0.031 Uiso 1 1 calc R
C7 C 0.0256(3) -0.0904(3) 0.81412(7) 0.0207(4) Uani 1 1 d .
C8 C 0.0539(4) -0.0179(3) 0.76028(8) 0.0279(5) Uani 1 1 d .
H8 H -0.0439 0.0508 0.7433 0.033 Uiso 1 1 calc R
C9 C 0.2239(4) -0.0450(3) 0.73085(8) 0.0347(5) Uani 1 1 d .
H9 H 0.2421 0.0060 0.6942 0.042 Uiso 1 1 calc R
C10 C 0.3658(4) -0.1461(3) 0.75500(9) 0.0381(6) Uani 1 1 d .
H10 H 0.4822 -0.1646 0.7352 0.046 Uiso 1 1 calc R
C11 C 0.3372(3) -0.2209(3) 0.80865(9) 0.0324(5) Uani 1 1 d .
H11 H 0.4341 -0.2911 0.8254 0.039 Uiso 1 1 calc R
C12 C 0.1689(3) -0.1933(3) 0.83747(8) 0.0245(4) Uani 1 1 d .
H12 H 0.1506 -0.2457 0.8739 0.029 Uiso 1 1 calc R

loop_
_atom_site_aniso_label
_atom_site_aniso_U_11
_atom_site_aniso_U_22
_atom_site_aniso_U_33
_atom_site_aniso_U_23
_atom_site_aniso_U_13
_atom_site_aniso_U_12
Br1 0.02314(10) 0.03775(13) 0.02977(10) -0.00633(9) 0.00769(9) -0.00954(9)
N1 0.0194(8) 0.0169(9) 0.0191(7) -0.0025(7) -0.0010(6) -0.0006(6)
N2 0.0217(9) 0.0232(9) 0.0218(8) -0.0025(6) 0.0004(6) -0.0020(7)
N3 0.0306(9) 0.0208(9) 0.0184(7) -0.0012(6) 0.0027(7) 0.0040(8)
O1 0.0323(8) 0.0458(10) 0.0267(7) 0.0103(7) 0.0071(6) 0.0062(8)
O2 0.0306(9) 0.0421(11) 0.0271(7) 0.0041(7) -0.0077(6) 0.0003(8)
C1 0.0216(10) 0.0192(10) 0.0205(8) -0.0027(7) 0.0013(7) -0.0041(9)
C2 0.0214(8) 0.0166(9) 0.0201(8) -0.0002(8) 0.0001(7) 0.0018(6)
C3 0.0190(9) 0.0152(10) 0.0179(8) -0.0026(7) 0.0032(6) 0.0009(7)
C4 0.0335(12) 0.0332(12) 0.0233(9) 0.0037(8) 0.0023(9) -0.0155(11)
C5 0.0211(10) 0.0283(12) 0.0258(10) -0.0001(8) -0.0052(8) 0.0037(9)
C6 0.0232(10) 0.0274(12) 0.0263(10) -0.0025(9) -0.0052(7) -0.0054(10)
C7 0.0247(10) 0.0185(11) 0.0190(8) -0.0027(8) -0.0059(7) -0.0056(8)
C8 0.0394(13) 0.0253(12) 0.0190(9) 0.0010(8) -0.0075(8) -0.0019(10)
C9 0.0501(14) 0.0365(13) 0.0175(8) -0.0021(8) 0.0026(9) -0.0116(14)
C10 0.0350(14) 0.0483(16) 0.0309(12) -0.0139(11) 0.0056(10) -0.0095(12)
C11 0.0318(12) 0.0329(13) 0.0323(12) -0.0070(10) -0.0075(9) 0.0049(10)
C12 0.0335(11) 0.0233(11) 0.0167(9) 0.0010(8) -0.0055(8) -0.0042(9)

loop_
_atom_type_symbol
_atom_type_description
_atom_type_scat_dispersion_real
_atom_type_scat_dispersion_imag
_atom_type_scat_source
C C 0.0033 0.0016 'International Tables Vol C Tables 4.2.6.8 and 6.1.1.4'
H H 0.0000 0.0000 'International Tables Vol C Tables 4.2.6.8 and 6.1.1.4'
N N 0.0061 0.0033 'International Tables Vol C Tables 4.2.6.8 and 6.1.1.4'
O O 0.0106 0.0060 'International Tables Vol C Tables 4.2.6.8 and 6.1.1.4'
Br Br -0.2901 2.4595 'International Tables Vol C Tables 4.2.6.8 and 6.1.1.4'

loop_
_geom_angle_atom_site_label_1
_geom_angle_atom_site_label_2
_geom_angle_atom_site_label_3
_geom_angle
C3 N1 C1 106.85(16)
C3 N1 C5 125.32(16)
C1 N1 C5 127.79(16)
C1 N2 C2 103.89(17)
O2 N3 O1 123.34(16)
O2 N3 C2 119.02(16)
O1 N3 C2 117.64(17)
N2 C1 N1 112.16(17)
N2 C1 C4 124.36(19)
N1 C1 C4 123.46(18)
N2 C2 C3 112.43(16)
N2 C2 N3 120.68(16)
C3 C2 N3 126.87(17)
C2 C3 N1 104.68(16)
C2 C3 Br1 133.87(14)
N1 C3 Br1 121.41(14)
C1 C4 H4A 109.5
C1 C4 H4B 109.5
H4A C4 H4B 109.5
C1 C4 H4C 109.5
H4A C4 H4C 109.5
H4B C4 H4C 109.5
N1 C5 C6 112.18(17)
N1 C5 H5A 109.2
C6 C5 H5A 109.2
N1 C5 H5B 109.2
C6 C5 H5B 109.2
H5A C5 H5B 107.9
C7 C6 C5 112.64(17)
C7 C6 H6A 109.1
C5 C6 H6A 109.1
C7 C6 H6B 109.1
C5 C6 H6B 109.1
H6A C6 H6B 107.8
C12 C7 C8 118.5(2)
C12 C7 C6 121.57(17)
C8 C7 C6 119.80(19)
C7 C8 C9 120.8(2)
C7 C8 H8 119.6
C9 C8 H8 119.6
C10 C9 C8 119.88(19)
C10 C9 H9 120.1
C8 C9 H9 120.1
C9 C10 C11 119.5(2)
C9 C10 H10 120.2
C11 C10 H10 120.2
C12 C11 C10 120.2(2)
C12 C11 H11 119.9
C10 C11 H11 119.9
C11 C12 C7 121.01(18)
C11 C12 H12 119.5
C7 C12 H12 119.5

loop_
_geom_bond_atom_site_label_1
_geom_bond_atom_site_label_2
_geom_bond_distance
Br1 C3 1.8478(18)
N1 C3 1.365(2)
N1 C1 1.375(3)
N1 C5 1.467(2)
N2 C1 1.314(2)
N2 C2 1.364(2)
N3 O2 1.215(2)
N3 O1 1.233(2)
N3 C2 1.436(2)
C1 C4 1.488(3)
C2 C3 1.364(2)
C4 H4A 0.9800
C4 H4B 0.9800
C4 H4C 0.9800
C5 C6 1.535(3)
C5 H5A 0.9900
C5 H5B 0.9900
C6 C7 1.505(3)
C6 H6A 0.9900
C6 H6B 0.9900
C7 C12 1.387(3)
C7 C8 1.390(3)
C8 C9 1.394(3)
C8 H8 0.9500
C9 C10 1.380(3)
C9 H9 0.9500
C10 C11 1.393(3)
C10 H10 0.9500
C11 C12 1.377(3)
C11 H11 0.9500
C12 H12 0.9500

loop_
_geom_torsion_atom_site_label_1
_geom_torsion_atom_site_label_2
_geom_torsion_atom_site_label_3
_geom_torsion_atom_site_label_4
_geom_torsion
C2 N2 C1 N1 -0.5(2)
C2 N2 C1 C4 177.66(19)
C3 N1 C1 N2 0.4(2)
C5 N1 C1 N2 -177.27(17)
C3 N1 C1 C4 -177.78(18)
C5 N1 C1 C4 4.5(3)
C1 N2 C2 C3 0.4(2)
C1 N2 C2 N3 -177.97(16)
O2 N3 C2 N2 -8.5(3)
O1 N3 C2 N2 171.65(18)
O2 N3 C2 C3 173.32(19)
O1 N3 C2 C3 -6.5(3)
N2 C2 C3 N1 -0.2(2)
N3 C2 C3 N1 178.08(17)
N2 C2 C3 Br1 -177.54(15)
N3 C2 C3 Br1 0.7(3)
C1 N1 C3 C2 -0.1(2)
C5 N1 C3 C2 177.63(17)
C1 N1 C3 Br1 177.64(14)
C5 N1 C3 Br1 -4.6(3)
C3 N1 C5 C6 -82.8(2)
C1 N1 C5 C6 94.5(2)
N1 C5 C6 C7 -60.9(2)
C5 C6 C7 C12 88.1(2)
C5 C6 C7 C8 -88.0(2)
C12 C7 C8 C9 -1.3(3)
C6 C7 C8 C9 174.89(19)
C7 C8 C9 C10 0.6(3)
C8 C9 C10 C11 0.3(3)
C9 C10 C11 C12 -0.3(3)
C10 C11 C12 C7 -0.4(3)
C8 C7 C12 C11 1.3(3)
C6 C7 C12 C11 -174.89(19)
